data_7116669
loop_
_publ_author_name
'Takashi Matsuno'
'Yutaro Koyama'
'Satoru Hiroto'
'Jatish Kumar'
'Tsuyoshi Kawai'
'Hiroshi Shinokubo'

_publ_section_title
;
 Isolation of a 1,4-diketone intermediate in oxidative dimerization of
 2-hydroxyanthracene and its conversion to oxahelicene
;
_journal_name_full Chem.Commun.
_journal_page_first 4607
_journal_paper_doi 10.1039/C5cc00764J
_journal_volume 51
_journal_year 2015
_chemical_formula_sum 'C72 H98 O2 Si4'
_chemical_formula_weight 1107.86
_chemical_name_systematic
; 
 ? 
;
_space_group_IT_number 14
_symmetry_cell_setting monoclinic
_symmetry_space_group_name_Hall '-P 2ybc'
_symmetry_space_group_name_H-M 'P 1 21/c 1'
_atom_sites_solution_hydrogens geom
_atom_sites_solution_primary direct
_atom_sites_solution_secondary difmap
_audit_creation_method SHELXL-97
_audit_update_record
;
2014-12-24 deposited with the CCDC.
2015-02-17 downloaded from the CCDC.
;
_cell_angle_alpha 90.00
_cell_angle_beta 94.327(3)
_cell_angle_gamma 90.00
_cell_formula_units_Z 4
_cell_length_a 13.426(2)
_cell_length_b 18.425(3)
_cell_length_c 28.086(5)
_cell_measurement_reflns_used 6764
_cell_measurement_temperature 123(2)
_cell_measurement_theta_max 27.86
_cell_measurement_theta_min 2.31
_cell_volume 6928(2)
_computing_cell_refinement 'Bruker SMART'
_computing_data_collection 'Bruker SMART'
_computing_data_reduction 'Bruker SAINT'
_computing_molecular_graphics 'Bruker SHELXTL'
_computing_publication_material 'Bruker SHELXTL'
_computing_structure_refinement 'SHELXL-97 (Sheldrick, 1997)'
_computing_structure_solution 'SHELXS-97 (Sheldrick, 1990)'
_diffrn_ambient_temperature 123(2)
_diffrn_measured_fraction_theta_full 0.983
_diffrn_measured_fraction_theta_max 0.983
_diffrn_measurement_device_type 'CCD area detector'
_diffrn_measurement_method 'phi and omega scans'
_diffrn_radiation_monochromator graphite
_diffrn_radiation_source 'fine-focus sealed tube'
_diffrn_radiation_type MoK\a
_diffrn_radiation_wavelength 0.71073
_diffrn_reflns_av_R_equivalents 0.0646
_diffrn_reflns_av_sigmaI/netI 0.0894
_diffrn_reflns_limit_h_max 16
_diffrn_reflns_limit_h_min -16
_diffrn_reflns_limit_k_max 16
_diffrn_reflns_limit_k_min -23
_diffrn_reflns_limit_l_max 35
_diffrn_reflns_limit_l_min -35
_diffrn_reflns_number 37942
_diffrn_reflns_theta_full 26.50
_diffrn_reflns_theta_max 26.50
_diffrn_reflns_theta_min 1.45
_exptl_absorpt_coefficient_mu 0.127
_exptl_absorpt_correction_T_max 0.9874
_exptl_absorpt_correction_T_min 0.9751
_exptl_absorpt_correction_type empirical
_exptl_crystal_colour yellow
_exptl_crystal_density_diffrn 1.062
_exptl_crystal_density_method 'not measured'
_exptl_crystal_description prism
_exptl_crystal_F_000 2408
_exptl_crystal_size_max 0.20
_exptl_crystal_size_mid 0.10
_exptl_crystal_size_min 0.10
_refine_diff_density_max 0.770
_refine_diff_density_min -0.431
_refine_diff_density_rms 0.071
_refine_ls_extinction_method none
_refine_ls_goodness_of_fit_ref 1.023
_refine_ls_hydrogen_treatment constr
_refine_ls_matrix_type full
_refine_ls_number_parameters 727
_refine_ls_number_reflns 14114
_refine_ls_number_restraints 0
_refine_ls_restrained_S_all 1.023
_refine_ls_R_factor_all 0.1378
_refine_ls_R_factor_gt 0.0833
_refine_ls_shift/su_max 0.013
_refine_ls_shift/su_mean 0.002
_refine_ls_structure_factor_coef Fsqd
_refine_ls_weighting_details 'calc w=1/[\s^2^(Fo^2^)+(0.0443P)^2^+23.5317P] where P=(Fo^2^+2Fc^2^)/3'
_refine_ls_weighting_scheme calc
_refine_ls_wR_factor_gt 0.1803
_refine_ls_wR_factor_ref 0.2080
_reflns_number_gt 8593
_reflns_number_total 14114
_reflns_threshold_expression >2sigma(I)
_cod_data_source_file c5cc00764j2.cif
_cod_data_source_block 13320sh
_cod_original_sg_symbol_H-M P2(1)/c
_cod_database_code 7116669

loop_
_symmetry_equiv_pos_as_xyz
'x, y, z'
'-x, y+1/2, -z+1/2'
'-x, -y, -z'
'x, -y-1/2, z-1/2'

loop_
_atom_site_label
_atom_site_type_symbol
_atom_site_fract_x
_atom_site_fract_y
_atom_site_fract_z
_atom_site_U_iso_or_equiv
_atom_site_adp_type
_atom_site_occupancy
_atom_site_symmetry_multiplicity
_atom_site_calc_flag
_atom_site_refinement_flags
C1 C 0.4641(3) 0.5430(2) 0.40952(15) 0.0287(9) Uani 1 1 d .
H1 H 0.4120 0.5185 0.3913 0.034 Uiso 1 1 calc R
C2 C 0.5277(3) 0.5043(2) 0.44001(16) 0.0353(11) Uani 1 1 d .
H2 H 0.5189 0.4534 0.4432 0.042 Uiso 1 1 calc R
C3 C 0.6068(3) 0.5397(2) 0.46684(17) 0.0368(11) Uani 1 1 d .
H3 H 0.6509 0.5126 0.4881 0.044 Uiso 1 1 calc R
C4 C 0.6200(3) 0.6127(2) 0.46227(15) 0.0316(10) Uani 1 1 d .
H4 H 0.6742 0.6356 0.4800 0.038 Uiso 1 1 calc R
C5 C 0.5540(3) 0.6553(2) 0.43150(14) 0.0251(9) Uani 1 1 d .
C6 C 0.5655(3) 0.7316(2) 0.42628(14) 0.0261(9) Uani 1 1 d .
C7 C 0.4972(3) 0.7721(2) 0.39736(14) 0.0251(9) Uani 1 1 d .
C8 C 0.5116(3) 0.8497(2) 0.38937(16) 0.0309(10) Uani 1 1 d .
H8 H 0.5606 0.8746 0.4093 0.037 Uiso 1 1 calc R
C9 C 0.4590(3) 0.8872(2) 0.35528(16) 0.0324(10) Uani 1 1 d .
H9 H 0.4723 0.9374 0.3511 0.039 Uiso 1 1 calc R
C10 C 0.3806(3) 0.8513(2) 0.32429(16) 0.0299(10) Uani 1 1 d .
C11 C 0.3370(3) 0.7826(2) 0.34458(14) 0.0240(9) Uani 1 1 d .
H11 H 0.3045 0.7532 0.3178 0.029 Uiso 1 1 calc .
C12 C 0.4150(3) 0.7364(2) 0.37201(14) 0.0224(8) Uani 1 1 d .
C13 C 0.4067(3) 0.6614(2) 0.37357(13) 0.0214(8) Uani 1 1 d .
C14 C 0.4744(3) 0.6189(2) 0.40458(14) 0.0239(9) Uani 1 1 d .
C15 C 0.6517(3) 0.7667(2) 0.45076(15) 0.0296(10) Uani 1 1 d .
C16 C 0.7251(3) 0.7943(2) 0.46975(15) 0.0302(10) Uani 1 1 d .
C17 C 0.9232(3) 0.7536(2) 0.51863(16) 0.0316(10) Uani 1 1 d .
H17 H 0.9908 0.7731 0.5291 0.038 Uiso 1 1 calc .
C18 C 0.9373(4) 0.6968(3) 0.47994(19) 0.0476(13) Uani 1 1 d .
H18A H 0.9848 0.6598 0.4924 0.071 Uiso 1 1 calc R
H18B H 0.9631 0.7204 0.4521 0.071 Uiso 1 1 calc R
H18C H 0.8729 0.6739 0.4705 0.071 Uiso 1 1 calc R
C19 C 0.8822(4) 0.7178(3) 0.56208(18) 0.0495(13) Uani 1 1 d .
H19A H 0.8163 0.6970 0.5530 0.074 Uiso 1 1 calc R
H19B H 0.8761 0.7541 0.5872 0.074 Uiso 1 1 calc R
H19C H 0.9277 0.6792 0.5740 0.074 Uiso 1 1 calc R
C20 C 0.9034(4) 0.8837(3) 0.4462(2) 0.0506(14) Uani 1 1 d .
H20 H 0.8827 0.9355 0.4493 0.061 Uiso 1 1 calc .
C21 C 1.0188(4) 0.8833(3) 0.4524(2) 0.0634(17) Uani 1 1 d .
H21A H 1.0432 0.8334 0.4500 0.095 Uiso 1 1 calc R
H21B H 1.0411 0.9034 0.4837 0.095 Uiso 1 1 calc R
H21C H 1.0454 0.9129 0.4272 0.095 Uiso 1 1 calc R
C22 C 0.8700(6) 0.8611(5) 0.3962(2) 0.099(3) Uani 1 1 d .
H22A H 0.9061 0.8895 0.3735 0.149 Uiso 1 1 calc R
H22B H 0.7981 0.8697 0.3904 0.149 Uiso 1 1 calc R
H22C H 0.8841 0.8094 0.3921 0.149 Uiso 1 1 calc R
C23 C 0.8148(3) 0.8941(2) 0.54613(16) 0.0317(10) Uani 1 1 d .
H23 H 0.7770 0.8643 0.5684 0.038 Uiso 1 1 calc .
C24 C 0.7475(4) 0.9575(3) 0.5302(2) 0.0496(14) Uani 1 1 d .
H24A H 0.7304 0.9852 0.5583 0.074 Uiso 1 1 calc R
H24B H 0.6863 0.9390 0.5132 0.074 Uiso 1 1 calc R
H24C H 0.7826 0.9891 0.5089 0.074 Uiso 1 1 calc R
C25 C 0.9094(4) 0.9210(3) 0.57486(18) 0.0457(13) Uani 1 1 d .
H25A H 0.9499 0.9495 0.5540 0.069 Uiso 1 1 calc R
H25B H 0.9482 0.8793 0.5875 0.069 Uiso 1 1 calc R
H25C H 0.8906 0.9515 0.6014 0.069 Uiso 1 1 calc R
C26 C 0.3342(3) 0.6228(2) 0.34220(14) 0.0235(9) Uani 1 1 d .
C27 C 0.2814(3) 0.5873(2) 0.31462(14) 0.0264(9) Uani 1 1 d .
C28 C 0.3098(4) 0.4855(3) 0.23386(16) 0.0416(12) Uani 1 1 d .
H28 H 0.2748 0.4499 0.2116 0.050 Uiso 1 1 calc .
C29 C 0.3575(5) 0.5421(3) 0.2035(2) 0.0667(18) Uani 1 1 d .
H29A H 0.3851 0.5813 0.2240 0.100 Uiso 1 1 calc R
H29B H 0.3069 0.5619 0.1801 0.100 Uiso 1 1 calc R
H29C H 0.4111 0.5195 0.1869 0.100 Uiso 1 1 calc R
C30 C 0.3903(4) 0.4435(3) 0.26449(19) 0.0539(14) Uani 1 1 d .
H30A H 0.4406 0.4250 0.2440 0.081 Uiso 1 1 calc R
H30B H 0.3593 0.4028 0.2803 0.081 Uiso 1 1 calc R
H30C H 0.4224 0.4760 0.2887 0.081 Uiso 1 1 calc R
C31 C 0.1465(3) 0.4568(3) 0.30641(18) 0.0405(12) Uani 1 1 d .
H31 H 0.0855 0.4813 0.3170 0.049 Uiso 1 1 calc .
C32 C 0.2049(4) 0.4313(3) 0.35178(19) 0.0542(14) Uani 1 1 d .
H32A H 0.1631 0.3987 0.3694 0.081 Uiso 1 1 calc R
H32B H 0.2243 0.4733 0.3717 0.081 Uiso 1 1 calc R
H32C H 0.2649 0.4053 0.3435 0.081 Uiso 1 1 calc R
C33 C 0.1086(5) 0.3918(3) 0.2760(3) 0.077(2) Uani 1 1 d .
H33A H 0.1656 0.3643 0.2657 0.116 Uiso 1 1 calc R
H33B H 0.0678 0.4092 0.2479 0.116 Uiso 1 1 calc R
H33C H 0.0681 0.3603 0.2950 0.116 Uiso 1 1 calc R
C34 C 0.1170(4) 0.5842(3) 0.23444(17) 0.0442(13) Uani 1 1 d .
H34 H 0.0588 0.5899 0.2544 0.053 Uiso 1 1 calc .
C35 C 0.0766(5) 0.5462(4) 0.1882(2) 0.073(2) Uani 1 1 d .
H35A H 0.0248 0.5764 0.1717 0.110 Uiso 1 1 calc R
H35B H 0.0480 0.4991 0.1960 0.110 Uiso 1 1 calc R
H35C H 0.1312 0.5388 0.1674 0.110 Uiso 1 1 calc R
C36 C 0.1517(4) 0.6608(3) 0.22356(19) 0.0588(16) Uani 1 1 d .
H36A H 0.2068 0.6583 0.2026 0.088 Uiso 1 1 calc R
H36B H 0.1747 0.6852 0.2534 0.088 Uiso 1 1 calc R
H36C H 0.0961 0.6882 0.2077 0.088 Uiso 1 1 calc R
C37 C 0.1911(3) 0.5821(2) 0.47610(15) 0.0277(9) Uani 1 1 d .
H37 H 0.2439 0.5951 0.4989 0.033 Uiso 1 1 calc R
C38 C 0.1408(3) 0.5181(2) 0.48140(17) 0.0348(11) Uani 1 1 d .
H38 H 0.1598 0.4868 0.5074 0.042 Uiso 1 1 calc R
C39 C 0.0612(3) 0.4987(2) 0.44838(16) 0.0340(10) Uani 1 1 d .
H39 H 0.0264 0.4545 0.4522 0.041 Uiso 1 1 calc R
C40 C 0.0340(3) 0.5429(2) 0.41115(15) 0.0277(9) Uani 1 1 d .
H40 H -0.0203 0.5292 0.3893 0.033 Uiso 1 1 calc R
C41 C 0.0844(3) 0.6091(2) 0.40385(14) 0.0234(9) Uani 1 1 d .
C42 C 0.0545(3) 0.6580(2) 0.36621(14) 0.0233(9) Uani 1 1 d .
C43 C 0.1074(3) 0.7218(2) 0.35930(14) 0.0234(8) Uani 1 1 d .
C44 C 0.0734(3) 0.7739(2) 0.32288(15) 0.0292(10) Uani 1 1 d .
H44 H 0.0227 0.7593 0.2994 0.035 Uiso 1 1 calc R
C45 C 0.1097(3) 0.8412(2) 0.32056(16) 0.0335(10) Uani 1 1 d .
H45 H 0.0828 0.8735 0.2965 0.040 Uiso 1 1 calc R
C46 C 0.1910(3) 0.8657(2) 0.35492(16) 0.0300(10) Uani 1 1 d .
C47 C 0.2533(3) 0.8062(2) 0.38002(13) 0.0214(8) Uani 1 1 d .
H47 H 0.2871 0.8261 0.4102 0.026 Uiso 1 1 calc .
C48 C 0.1926(3) 0.7399(2) 0.39169(13) 0.0211(8) Uani 1 1 d .
C49 C 0.2173(3) 0.6969(2) 0.43098(13) 0.0199(8) Uani 1 1 d .
C50 C 0.1655(3) 0.6288(2) 0.43735(14) 0.0223(8) Uani 1 1 d .
C51 C -0.0362(3) 0.6424(2) 0.33652(14) 0.0277(9) Uani 1 1 d .
C52 C -0.1135(3) 0.6290(2) 0.31394(15) 0.0316(10) Uani 1 1 d .
C53 C -0.2087(3) 0.6086(3) 0.21503(17) 0.0423(12) Uani 1 1 d .
H53 H -0.1540 0.5728 0.2112 0.051 Uiso 1 1 calc .
C54 C -0.1702(6) 0.6814(4) 0.1980(2) 0.077(2) Uani 1 1 d .
H54A H -0.1454 0.6755 0.1663 0.116 Uiso 1 1 calc R
H54B H -0.1159 0.6984 0.2205 0.116 Uiso 1 1 calc R
H54C H -0.2247 0.7169 0.1963 0.116 Uiso 1 1 calc R
C55 C -0.2977(4) 0.5830(3) 0.18202(18) 0.0581(16) Uani 1 1 d .
H55A H -0.3513 0.6192 0.1818 0.087 Uiso 1 1 calc R
H55B H -0.3221 0.5366 0.1936 0.087 Uiso 1 1 calc R
H55C H -0.2769 0.5769 0.1496 0.087 Uiso 1 1 calc R
C56 C -0.2660(4) 0.5116(3) 0.29825(18) 0.0461(13) Uani 1 1 d .
H56 H -0.3284 0.4973 0.2788 0.055 Uiso 1 1 calc .
C57 C -0.1843(4) 0.4567(3) 0.2874(2) 0.0585(15) Uani 1 1 d .
H57A H -0.1213 0.4702 0.3052 0.088 Uiso 1 1 calc R
H57B H -0.1752 0.4571 0.2531 0.088 Uiso 1 1 calc R
H57C H -0.2042 0.4080 0.2970 0.088 Uiso 1 1 calc R
C58 C -0.2871(5) 0.5059(4) 0.3509(2) 0.0692(18) Uani 1 1 d .
H58A H -0.3030 0.4554 0.3584 0.104 Uiso 1 1 calc R
H58B H -0.3439 0.5371 0.3571 0.104 Uiso 1 1 calc R
H58C H -0.2281 0.5215 0.3709 0.104 Uiso 1 1 calc R
C59 C -0.3279(4) 0.6743(3) 0.30032(18) 0.0483(13) Uani 1 1 d .
H59 H -0.3337 0.6642 0.3350 0.058 Uiso 1 1 calc .
C60 C -0.4327(4) 0.6618(4) 0.2759(2) 0.078(2) Uani 1 1 d .
H60A H -0.4787 0.6983 0.2870 0.117 Uiso 1 1 calc R
H60B H -0.4561 0.6133 0.2839 0.117 Uiso 1 1 calc R
H60C H -0.4302 0.6660 0.2412 0.117 Uiso 1 1 calc R
C61 C -0.2975(5) 0.7526(4) 0.2976(3) 0.097(3) Uani 1 1 d .
H61A H -0.2932 0.7664 0.2641 0.146 Uiso 1 1 calc R
H61B H -0.2323 0.7594 0.3152 0.146 Uiso 1 1 calc R
H61C H -0.3473 0.7830 0.3118 0.146 Uiso 1 1 calc R
C62 C 0.2895(3) 0.7203(2) 0.46893(14) 0.0246(9) Uani 1 1 d .
C63 C 0.3394(3) 0.7393(2) 0.50387(14) 0.0271(9) Uani 1 1 d .
C64 C 0.4600(4) 0.7069(3) 0.59777(18) 0.0472(13) Uani 1 1 d .
H64 H 0.4195 0.6614 0.5944 0.057 Uiso 1 1 calc .
C65 C 0.5604(4) 0.6901(3) 0.5783(2) 0.0632(17) Uani 1 1 d .
H65A H 0.6060 0.7311 0.5847 0.095 Uiso 1 1 calc R
H65B H 0.5509 0.6819 0.5437 0.095 Uiso 1 1 calc R
H65C H 0.5890 0.6464 0.5938 0.095 Uiso 1 1 calc R
C66 C 0.4726(6) 0.7243(4) 0.6516(2) 0.093(3) Uani 1 1 d .
H66A H 0.5056 0.6835 0.6687 0.140 Uiso 1 1 calc R
H66B H 0.4068 0.7324 0.6636 0.140 Uiso 1 1 calc R
H66C H 0.5134 0.7681 0.6566 0.140 Uiso 1 1 calc R
C67 C 0.4707(3) 0.8585(3) 0.54824(17) 0.0391(11) Uani 1 1 d .
H67 H 0.5383 0.8379 0.5438 0.047 Uiso 1 1 calc .
C68 C 0.4847(5) 0.9122(3) 0.5898(2) 0.0656(17) Uani 1 1 d .
H68A H 0.5338 0.9491 0.5824 0.098 Uiso 1 1 calc R
H68B H 0.5085 0.8861 0.6189 0.098 Uiso 1 1 calc R
H68C H 0.4208 0.9356 0.5947 0.098 Uiso 1 1 calc R
C69 C 0.4386(4) 0.8980(3) 0.50252(18) 0.0489(13) Uani 1 1 d .
H69A H 0.3741 0.9218 0.5058 0.073 Uiso 1 1 calc R
H69B H 0.4320 0.8633 0.4761 0.073 Uiso 1 1 calc R
H69C H 0.4887 0.9346 0.4961 0.073 Uiso 1 1 calc R
C70 C 0.2723(4) 0.8045(3) 0.59241(18) 0.0468(13) Uani 1 1 d .
H70 H 0.2949 0.8239 0.6247 0.056 Uiso 1 1 calc .
C71 C 0.2060(4) 0.7375(4) 0.6002(2) 0.0723(19) Uani 1 1 d .
H71A H 0.1476 0.7524 0.6167 0.108 Uiso 1 1 calc R
H71B H 0.2445 0.7015 0.6195 0.108 Uiso 1 1 calc R
H71C H 0.1839 0.7163 0.5692 0.108 Uiso 1 1 calc R
C72 C 0.2115(4) 0.8646(4) 0.5660(2) 0.0701(19) Uani 1 1 d .
H72A H 0.1940 0.8495 0.5329 0.105 Uiso 1 1 calc R
H72B H 0.2513 0.9092 0.5661 0.105 Uiso 1 1 calc R
H72C H 0.1503 0.8736 0.5820 0.105 Uiso 1 1 calc R
O1 O 0.3514(2) 0.87537(18) 0.28569(12) 0.0440(8) Uani 1 1 d .
O2 O 0.2097(2) 0.92983(17) 0.36220(12) 0.0411(8) Uani 1 1 d .
Si1 Si 0.84470(8) 0.83252(6) 0.49546(4) 0.0247(3) Uani 1 1 d .
Si2 Si 0.21210(9) 0.52705(7) 0.27085(4) 0.0282(3) Uani 1 1 d .
Si3 Si -0.23357(9) 0.60655(7) 0.28023(4) 0.0329(3) Uani 1 1 d .
Si4 Si 0.38816(9) 0.77849(7) 0.56188(4) 0.0304(3) Uani 1 1 d .

loop_
_atom_site_aniso_label
_atom_site_aniso_U_11
_atom_site_aniso_U_22
_atom_site_aniso_U_33
_atom_site_aniso_U_23
_atom_site_aniso_U_13
_atom_site_aniso_U_12
C1 0.023(2) 0.025(2) 0.037(2) -0.0020(19) -0.0009(18) -0.0007(17)
C2 0.034(3) 0.024(2) 0.048(3) 0.005(2) 0.000(2) 0.0054(19)
C3 0.028(2) 0.034(3) 0.047(3) 0.007(2) -0.007(2) 0.011(2)
C4 0.019(2) 0.038(3) 0.036(2) -0.002(2) -0.0081(17) 0.0024(19)
C5 0.0150(19) 0.030(2) 0.030(2) -0.0013(18) -0.0016(16) 0.0011(17)
C6 0.0162(19) 0.029(2) 0.033(2) -0.0041(18) -0.0006(16) -0.0037(17)
C7 0.019(2) 0.025(2) 0.031(2) -0.0028(18) 0.0023(16) -0.0023(17)
C8 0.023(2) 0.025(2) 0.043(3) -0.003(2) -0.0016(19) -0.0075(18)
C9 0.031(2) 0.020(2) 0.047(3) 0.004(2) 0.005(2) -0.0044(18)
C10 0.023(2) 0.029(2) 0.039(3) 0.004(2) 0.0043(18) 0.0018(18)
C11 0.0195(19) 0.024(2) 0.028(2) 0.0018(17) -0.0020(16) 0.0002(17)
C12 0.0172(19) 0.022(2) 0.028(2) 0.0001(17) 0.0023(16) -0.0012(16)
C13 0.0149(18) 0.027(2) 0.023(2) -0.0021(17) 0.0015(15) -0.0015(16)
C14 0.0176(19) 0.024(2) 0.030(2) -0.0025(17) 0.0021(16) 0.0006(16)
C15 0.022(2) 0.027(2) 0.039(3) -0.0020(19) 0.0017(18) 0.0026(18)
C16 0.020(2) 0.030(2) 0.039(3) -0.0036(19) -0.0054(18) 0.0020(18)
C17 0.024(2) 0.030(2) 0.041(3) -0.001(2) -0.0009(18) 0.0022(18)
C18 0.050(3) 0.034(3) 0.061(3) 0.004(2) 0.017(3) 0.012(2)
C19 0.061(3) 0.038(3) 0.051(3) 0.008(2) 0.010(3) 0.014(3)
C20 0.039(3) 0.057(4) 0.056(3) 0.013(3) 0.001(2) -0.009(3)
C21 0.044(3) 0.061(4) 0.088(4) 0.010(3) 0.025(3) -0.010(3)
C22 0.078(5) 0.146(8) 0.074(5) 0.035(5) 0.009(4) -0.016(5)
C23 0.025(2) 0.028(2) 0.041(3) -0.003(2) -0.0050(18) 0.0013(18)
C24 0.039(3) 0.040(3) 0.067(4) -0.012(3) -0.015(3) 0.016(2)
C25 0.038(3) 0.044(3) 0.052(3) -0.018(2) -0.016(2) 0.004(2)
C26 0.022(2) 0.021(2) 0.028(2) 0.0031(17) 0.0020(16) 0.0045(17)
C27 0.022(2) 0.030(2) 0.027(2) -0.0011(18) -0.0006(17) 0.0010(18)
C28 0.045(3) 0.046(3) 0.033(3) -0.007(2) 0.001(2) 0.013(2)
C29 0.064(4) 0.075(4) 0.065(4) 0.016(3) 0.031(3) 0.027(3)
C30 0.046(3) 0.060(4) 0.058(3) 0.000(3) 0.014(3) 0.023(3)
C31 0.029(2) 0.035(3) 0.057(3) -0.007(2) 0.000(2) -0.005(2)
C32 0.051(3) 0.049(3) 0.064(4) 0.018(3) 0.014(3) -0.003(3)
C33 0.072(4) 0.056(4) 0.102(5) -0.019(4) -0.004(4) -0.029(3)
C34 0.034(3) 0.063(4) 0.034(3) 0.000(2) -0.007(2) 0.017(2)
C35 0.064(4) 0.101(5) 0.050(4) -0.011(3) -0.032(3) 0.013(4)
C36 0.068(4) 0.061(4) 0.046(3) 0.007(3) -0.006(3) 0.029(3)
C37 0.019(2) 0.030(2) 0.033(2) 0.0008(19) -0.0029(17) 0.0021(17)
C38 0.028(2) 0.031(3) 0.045(3) 0.012(2) 0.001(2) 0.0048(19)
C39 0.028(2) 0.024(2) 0.050(3) 0.004(2) 0.007(2) -0.0039(19)
C40 0.020(2) 0.026(2) 0.036(2) -0.0072(19) -0.0003(17) -0.0028(17)
C41 0.0185(19) 0.024(2) 0.028(2) -0.0035(17) 0.0033(16) 0.0013(16)
C42 0.0151(19) 0.028(2) 0.027(2) -0.0055(17) -0.0005(15) 0.0009(16)
C43 0.0190(19) 0.027(2) 0.024(2) -0.0014(17) -0.0010(15) 0.0047(17)
C44 0.021(2) 0.038(3) 0.027(2) 0.0045(19) -0.0062(17) 0.0011(19)
C45 0.022(2) 0.036(3) 0.041(3) 0.012(2) -0.0060(18) 0.0077(19)
C46 0.024(2) 0.024(2) 0.043(3) 0.0053(19) 0.0083(19) 0.0043(18)
C47 0.0182(19) 0.021(2) 0.024(2) 0.0002(16) -0.0054(15) 0.0010(16)
C48 0.0156(19) 0.021(2) 0.026(2) -0.0042(16) 0.0008(15) 0.0021(15)
C49 0.0132(18) 0.024(2) 0.022(2) -0.0045(16) -0.0034(15) 0.0032(15)
C50 0.0158(19) 0.025(2) 0.026(2) -0.0001(17) 0.0021(15) 0.0014(16)
C51 0.026(2) 0.028(2) 0.028(2) -0.0038(18) 0.0014(17) -0.0028(18)
C52 0.023(2) 0.040(3) 0.030(2) -0.005(2) -0.0076(18) -0.0045(19)
C53 0.031(2) 0.057(3) 0.037(3) -0.001(2) -0.006(2) 0.002(2)
C54 0.105(5) 0.086(5) 0.042(3) 0.013(3) 0.006(3) -0.024(4)
C55 0.048(3) 0.082(4) 0.042(3) -0.018(3) -0.016(2) 0.016(3)
C56 0.031(3) 0.055(3) 0.050(3) -0.001(3) -0.004(2) -0.015(2)
C57 0.061(4) 0.045(3) 0.069(4) -0.008(3) 0.001(3) -0.005(3)
C58 0.060(4) 0.072(4) 0.078(4) 0.014(3) 0.019(3) -0.005(3)
C59 0.032(3) 0.063(4) 0.050(3) 0.000(3) 0.000(2) 0.007(2)
C60 0.025(3) 0.146(7) 0.064(4) -0.006(4) 0.003(3) 0.022(4)
C61 0.070(5) 0.063(5) 0.165(8) 0.016(5) 0.047(5) 0.023(4)
C62 0.025(2) 0.020(2) 0.030(2) 0.0031(17) 0.0042(17) 0.0035(17)
C63 0.026(2) 0.032(2) 0.021(2) -0.0014(18) -0.0089(17) -0.0015(18)
C64 0.053(3) 0.043(3) 0.043(3) -0.001(2) -0.013(2) 0.008(3)
C65 0.045(3) 0.050(4) 0.091(5) 0.001(3) -0.016(3) 0.013(3)
C66 0.140(7) 0.084(5) 0.048(4) -0.004(4) -0.043(4) 0.041(5)
C67 0.030(2) 0.038(3) 0.047(3) -0.007(2) -0.005(2) 0.000(2)
C68 0.070(4) 0.067(4) 0.058(4) -0.013(3) -0.002(3) -0.028(3)
C69 0.053(3) 0.037(3) 0.055(3) 0.000(2) -0.004(3) -0.009(2)
C70 0.039(3) 0.059(4) 0.042(3) -0.013(3) 0.002(2) -0.002(2)
C71 0.052(4) 0.094(5) 0.074(4) -0.020(4) 0.025(3) -0.020(3)
C72 0.041(3) 0.085(5) 0.083(5) -0.014(4) -0.001(3) 0.026(3)
O1 0.0383(19) 0.048(2) 0.045(2) 0.0203(17) -0.0005(15) -0.0009(16)
O2 0.0375(18) 0.0256(18) 0.060(2) 0.0027(15) 0.0027(16) 0.0051(14)
Si1 0.0162(5) 0.0244(6) 0.0328(6) -0.0017(5) -0.0039(4) -0.0024(5)
Si2 0.0237(6) 0.0327(7) 0.0270(6) -0.0076(5) -0.0059(5) 0.0009(5)
Si3 0.0193(6) 0.0449(8) 0.0333(7) -0.0038(6) -0.0067(5) -0.0035(5)
Si4 0.0273(6) 0.0348(7) 0.0274(6) -0.0043(5) -0.0094(5) 0.0012(5)

loop_
_atom_type_symbol
_atom_type_description
_atom_type_scat_dispersion_real
_atom_type_scat_dispersion_imag
_atom_type_scat_source
C C 0.0033 0.0016 'International Tables Vol C Tables 4.2.6.8 and 6.1.1.4'
H H 0.0000 0.0000 'International Tables Vol C Tables 4.2.6.8 and 6.1.1.4'
O O 0.0106 0.0060 'International Tables Vol C Tables 4.2.6.8 and 6.1.1.4'
Si Si 0.0817 0.0704 'International Tables Vol C Tables 4.2.6.8 and 6.1.1.4'

loop_
_geom_angle_atom_site_label_1
_geom_angle_atom_site_label_2
_geom_angle_atom_site_label_3
_geom_angle
C2 C1 C14 121.2(4)
C2 C1 H1 119.4
C14 C1 H1 119.4
C1 C2 C3 120.2(4)
C1 C2 H2 119.9
C3 C2 H2 119.9
C4 C3 C2 120.1(4)
C4 C3 H3 119.9
C2 C3 H3 119.9
C3 C4 C5 121.4(4)
C3 C4 H4 119.3
C5 C4 H4 119.3
C6 C5 C4 122.6(4)
C6 C5 C14 119.4(4)
C4 C5 C14 118.0(4)
C7 C6 C5 121.2(4)
C7 C6 C15 120.1(4)
C5 C6 C15 118.7(4)
C6 C7 C12 119.5(4)
C6 C7 C8 121.6(4)
C12 C7 C8 118.7(4)
C9 C8 C7 123.1(4)
C9 C8 H8 118.4
C7 C8 H8 118.4
C8 C9 C10 120.4(4)
C8 C9 H9 119.8
C10 C9 H9 119.8
O1 C10 C9 122.3(4)
O1 C10 C11 122.2(4)
C9 C10 C11 115.5(4)
C12 C11 C10 112.8(3)
C12 C11 C47 108.9(3)
C10 C11 C47 108.1(3)
C12 C11 H11 109.0
C10 C11 H11 109.0
C47 C11 H11 109.0
C13 C12 C7 120.3(4)
C13 C12 C11 121.4(3)
C7 C12 C11 118.3(3)
C12 C13 C14 120.7(3)
C12 C13 C26 121.4(4)
C14 C13 C26 117.7(4)
C1 C14 C5 119.1(4)
C1 C14 C13 122.3(4)
C5 C14 C13 118.6(4)
C16 C15 C6 177.4(5)
C15 C16 Si1 175.1(4)
C19 C17 C18 110.1(4)
C19 C17 Si1 112.6(3)
C18 C17 Si1 112.2(3)
C19 C17 H17 107.2
C18 C17 H17 107.2
Si1 C17 H17 107.2
C17 C18 H18A 109.5
C17 C18 H18B 109.5
H18A C18 H18B 109.5
C17 C18 H18C 109.5
H18A C18 H18C 109.5
H18B C18 H18C 109.5
C17 C19 H19A 109.5
C17 C19 H19B 109.5
H19A C19 H19B 109.5
C17 C19 H19C 109.5
H19A C19 H19C 109.5
H19B C19 H19C 109.5
C22 C20 C21 109.2(5)
C22 C20 Si1 115.7(4)
C21 C20 Si1 112.7(4)
C22 C20 H20 106.2
C21 C20 H20 106.2
Si1 C20 H20 106.2
C20 C21 H21A 109.5
C20 C21 H21B 109.5
H21A C21 H21B 109.5
C20 C21 H21C 109.5
H21A C21 H21C 109.5
H21B C21 H21C 109.5
C20 C22 H22A 109.5
C20 C22 H22B 109.5
H22A C22 H22B 109.5
C20 C22 H22C 109.5
H22A C22 H22C 109.5
H22B C22 H22C 109.5
C24 C23 C25 110.8(4)
C24 C23 Si1 113.3(3)
C25 C23 Si1 112.1(3)
C24 C23 H23 106.7
C25 C23 H23 106.7
Si1 C23 H23 106.7
C23 C24 H24A 109.5
C23 C24 H24B 109.5
H24A C24 H24B 109.5
C23 C24 H24C 109.5
H24A C24 H24C 109.5
H24B C24 H24C 109.5
C23 C25 H25A 109.5
C23 C25 H25B 109.5
H25A C25 H25B 109.5
C23 C25 H25C 109.5
H25A C25 H25C 109.5
H25B C25 H25C 109.5
C27 C26 C13 173.9(4)
C26 C27 Si2 174.0(4)
C29 C28 C30 110.5(5)
C29 C28 Si2 111.7(4)
C30 C28 Si2 112.5(3)
C29 C28 H28 107.3
C30 C28 H28 107.3
Si2 C28 H28 107.3
C28 C29 H29A 109.5
C28 C29 H29B 109.5
H29A C29 H29B 109.5
C28 C29 H29C 109.5
H29A C29 H29C 109.5
H29B C29 H29C 109.5
C28 C30 H30A 109.5
C28 C30 H30B 109.5
H30A C30 H30B 109.5
C28 C30 H30C 109.5
H30A C30 H30C 109.5
H30B C30 H30C 109.5
C32 C31 C33 110.7(5)
C32 C31 Si2 115.0(3)
C33 C31 Si2 112.8(4)
C32 C31 H31 105.8
C33 C31 H31 105.8
Si2 C31 H31 105.8
C31 C32 H32A 109.5
C31 C32 H32B 109.5
H32A C32 H32B 109.5
C31 C32 H32C 109.5
H32A C32 H32C 109.5
H32B C32 H32C 109.5
C31 C33 H33A 109.5
C31 C33 H33B 109.5
H33A C33 H33B 109.5
C31 C33 H33C 109.5
H33A C33 H33C 109.5
H33B C33 H33C 109.5
C36 C34 C35 110.2(5)
C36 C34 Si2 114.8(4)
C35 C34 Si2 112.5(4)
C36 C34 H34 106.2
C35 C34 H34 106.2
Si2 C34 H34 106.2
C34 C35 H35A 109.5
C34 C35 H35B 109.5
H35A C35 H35B 109.5
C34 C35 H35C 109.5
H35A C35 H35C 109.5
H35B C35 H35C 109.5
C34 C36 H36A 109.5
C34 C36 H36B 109.5
H36A C36 H36B 109.5
C34 C36 H36C 109.5
H36A C36 H36C 109.5
H36B C36 H36C 109.5
C38 C37 C50 121.0(4)
C38 C37 H37 119.5
C50 C37 H37 119.5
C37 C38 C39 120.1(4)
C37 C38 H38 119.9
C39 C38 H38 119.9
C40 C39 C38 120.3(4)
C40 C39 H39 119.9
C38 C39 H39 119.9
C39 C40 C41 121.7(4)
C39 C40 H40 119.2
C41 C40 H40 119.2
C40 C41 C42 122.8(4)
C40 C41 C50 118.1(4)
C42 C41 C50 119.0(4)
C43 C42 C41 121.3(3)
C43 C42 C51 120.1(4)
C41 C42 C51 118.6(4)
C42 C43 C48 119.6(4)
C42 C43 C44 121.3(4)
C48 C43 C44 118.9(4)
C45 C44 C43 123.5(4)
C45 C44 H44 118.2
C43 C44 H44 118.2
C44 C45 C46 120.5(4)
C44 C45 H45 119.7
C46 C45 H45 119.7
O2 C46 C45 122.6(4)
O2 C46 C47 121.4(4)
C45 C46 C47 116.0(4)
C46 C47 C48 113.3(3)
C46 C47 C11 107.0(3)
C48 C47 C11 109.0(3)
C46 C47 H47 109.2
C48 C47 H47 109.2
C11 C47 H47 109.2
C49 C48 C43 120.1(3)
C49 C48 C47 122.4(3)
C43 C48 C47 117.5(3)
C48 C49 C62 121.6(4)
C48 C49 C50 120.5(3)
C62 C49 C50 117.7(3)
C37 C50 C41 118.8(4)
C37 C50 C49 122.1(3)
C41 C50 C49 119.1(3)
C52 C51 C42 176.8(4)
C51 C52 Si3 178.5(4)
C54 C53 C55 110.4(5)
C54 C53 Si3 114.2(4)
C55 C53 Si3 113.2(4)
C54 C53 H53 106.1
C55 C53 H53 106.1
Si3 C53 H53 106.1
C53 C54 H54A 109.5
C53 C54 H54B 109.5
H54A C54 H54B 109.5
C53 C54 H54C 109.5
H54A C54 H54C 109.5
H54B C54 H54C 109.5
C53 C55 H55A 109.5
C53 C55 H55B 109.5
H55A C55 H55B 109.5
C53 C55 H55C 109.5
H55A C55 H55C 109.5
H55B C55 H55C 109.5
C58 C56 C57 109.4(5)
C58 C56 Si3 112.8(4)
C57 C56 Si3 112.0(4)
C58 C56 H56 107.4
C57 C56 H56 107.4
Si3 C56 H56 107.4
C56 C57 H57A 109.5
C56 C57 H57B 109.5
H57A C57 H57B 109.5
C56 C57 H57C 109.5
H57A C57 H57C 109.5
H57B C57 H57C 109.5
C56 C58 H58A 109.5
C56 C58 H58B 109.5
H58A C58 H58B 109.5
C56 C58 H58C 109.5
H58A C58 H58C 109.5
H58B C58 H58C 109.5
C61 C59 C60 111.3(5)
C61 C59 Si3 115.4(4)
C60 C59 Si3 112.3(4)
C61 C59 H59 105.7
C60 C59 H59 105.7
Si3 C59 H59 105.7
C59 C60 H60A 109.5
C59 C60 H60B 109.5
H60A C60 H60B 109.5
C59 C60 H60C 109.5
H60A C60 H60C 109.5
H60B C60 H60C 109.5
C59 C61 H61A 109.5
C59 C61 H61B 109.5
H61A C61 H61B 109.5
C59 C61 H61C 109.5
H61A C61 H61C 109.5
H61B C61 H61C 109.5
C63 C62 C49 171.8(4)
C62 C63 Si4 166.3(4)
C65 C64 C66 111.1(5)
C65 C64 Si4 112.4(4)
C66 C64 Si4 113.2(4)
C65 C64 H64 106.6
C66 C64 H64 106.6
Si4 C64 H64 106.6
C64 C65 H65A 109.5
C64 C65 H65B 109.5
H65A C65 H65B 109.5
C64 C65 H65C 109.5
H65A C65 H65C 109.5
H65B C65 H65C 109.5
C64 C66 H66A 109.5
C64 C66 H66B 109.5
H66A C66 H66B 109.5
C64 C66 H66C 109.5
H66A C66 H66C 109.5
H66B C66 H66C 109.5
C69 C67 C68 110.3(4)
C69 C67 Si4 114.3(3)
C68 C67 Si4 112.8(4)
C69 C67 H67 106.3
C68 C67 H67 106.3
Si4 C67 H67 106.3
C67 C68 H68A 109.5
C67 C68 H68B 109.5
H68A C68 H68B 109.5
C67 C68 H68C 109.5
H68A C68 H68C 109.5
H68B C68 H68C 109.5
C67 C69 H69A 109.5
C67 C69 H69B 109.5
H69A C69 H69B 109.5
C67 C69 H69C 109.5
H69A C69 H69C 109.5
H69B C69 H69C 109.5
C72 C70 C71 110.7(5)
C72 C70 Si4 112.9(4)
C71 C70 Si4 111.3(4)
C72 C70 H70 107.2
C71 C70 H70 107.2
Si4 C70 H70 107.2
C70 C71 H71A 109.5
C70 C71 H71B 109.5
H71A C71 H71B 109.5
C70 C71 H71C 109.5
H71A C71 H71C 109.5
H71B C71 H71C 109.5
C70 C72 H72A 109.5
C70 C72 H72B 109.5
H72A C72 H72B 109.5
C70 C72 H72C 109.5
H72A C72 H72C 109.5
H72B C72 H72C 109.5
C16 Si1 C17 106.72(19)
C16 Si1 C23 107.19(19)
C17 Si1 C23 110.5(2)
C16 Si1 C20 107.6(2)
C17 Si1 C20 112.6(2)
C23 Si1 C20 112.0(2)
C27 Si2 C31 106.8(2)
C27 Si2 C34 108.0(2)
C31 Si2 C34 110.1(2)
C27 Si2 C28 105.8(2)
C31 Si2 C28 112.5(2)
C34 Si2 C28 113.3(2)
C52 Si3 C56 106.3(2)
C52 Si3 C53 106.3(2)
C56 Si3 C53 110.0(2)
C52 Si3 C59 106.0(2)
C56 Si3 C59 111.1(2)
C53 Si3 C59 116.6(2)
C63 Si4 C64 109.3(2)
C63 Si4 C70 104.4(2)
C64 Si4 C70 109.9(2)
C63 Si4 C67 107.3(2)
C64 Si4 C67 111.6(2)
C70 Si4 C67 114.0(2)

loop_
_geom_bond_atom_site_label_1
_geom_bond_atom_site_label_2
_geom_bond_distance
C1 C2 1.364(6)
C1 C14 1.414(6)
C1 H1 0.9500
C2 C3 1.415(6)
C2 H2 0.9500
C3 C4 1.364(6)
C3 H3 0.9500
C4 C5 1.425(6)
C4 H4 0.9500
C5 C6 1.423(6)
C5 C14 1.429(5)
C6 C7 1.395(6)
C6 C15 1.453(6)
C7 C12 1.428(5)
C7 C8 1.461(6)
C8 C9 1.339(6)
C8 H8 0.9500
C9 C10 1.471(6)
C9 H9 0.9500
C10 O1 1.209(5)
C10 C11 1.524(6)
C11 C12 1.514(5)
C11 C47 1.616(5)
C11 H11 1.0000
C12 C13 1.387(5)
C13 C14 1.442(5)
C13 C26 1.449(5)
C15 C16 1.199(6)
C16 Si1 1.849(4)
C17 C19 1.526(6)
C17 C18 1.530(6)
C17 Si1 1.883(4)
C17 H17 1.0000
C18 H18A 0.9800
C18 H18B 0.9800
C18 H18C 0.9800
C19 H19A 0.9800
C19 H19B 0.9800
C19 H19C 0.9800
C20 C22 1.501(9)
C20 C21 1.546(7)
C20 Si1 1.894(5)
C20 H20 1.0000
C21 H21A 0.9800
C21 H21B 0.9800
C21 H21C 0.9800
C22 H22A 0.9800
C22 H22B 0.9800
C22 H22C 0.9800
C23 C24 1.522(6)
C23 C25 1.535(6)
C23 Si1 1.887(5)
C23 H23 1.0000
C24 H24A 0.9800
C24 H24B 0.9800
C24 H24C 0.9800
C25 H25A 0.9800
C25 H25B 0.9800
C25 H25C 0.9800
C26 C27 1.204(5)
C27 Si2 1.854(4)
C28 C29 1.517(7)
C28 C30 1.539(7)
C28 Si2 1.895(5)
C28 H28 1.0000
C29 H29A 0.9800
C29 H29B 0.9800
C29 H29C 0.9800
C30 H30A 0.9800
C30 H30B 0.9800
C30 H30C 0.9800
C31 C32 1.520(7)
C31 C33 1.536(7)
C31 Si2 1.892(5)
C31 H31 1.0000
C32 H32A 0.9800
C32 H32B 0.9800
C32 H32C 0.9800
C33 H33A 0.9800
C33 H33B 0.9800
C33 H33C 0.9800
C34 C36 1.525(8)
C34 C35 1.539(7)
C34 Si2 1.894(5)
C34 H34 1.0000
C35 H35A 0.9800
C35 H35B 0.9800
C35 H35C 0.9800
C36 H36A 0.9800
C36 H36B 0.9800
C36 H36C 0.9800
C37 C38 1.373(6)
C37 C50 1.409(6)
C37 H37 0.9500
C38 C39 1.408(6)
C38 H38 0.9500
C39 C40 1.353(6)
C39 H39 0.9500
C40 C41 1.418(6)
C40 H40 0.9500
C41 C42 1.424(6)
C41 C50 1.432(5)
C42 C43 1.395(6)
C42 C51 1.451(5)
C43 C48 1.446(5)
C43 C44 1.450(5)
C44 C45 1.336(6)
C44 H44 0.9500
C45 C46 1.473(6)
C45 H45 0.9500
C46 O2 1.222(5)
C46 C47 1.520(5)
C47 C48 1.518(5)
C47 H47 1.0000
C48 C49 1.378(5)
C49 C62 1.451(5)
C49 C50 1.452(5)
C51 C52 1.200(5)
C52 Si3 1.854(4)
C53 C54 1.526(8)
C53 C55 1.531(6)
C53 Si3 1.886(5)
C53 H53 1.0000
C54 H54A 0.9800
C54 H54B 0.9800
C54 H54C 0.9800
C55 H55A 0.9800
C55 H55B 0.9800
C55 H55C 0.9800
C56 C58 1.530(7)
C56 C57 1.539(7)
C56 Si3 1.881(5)
C56 H56 1.0000
C57 H57A 0.9800
C57 H57B 0.9800
C57 H57C 0.9800
C58 H58A 0.9800
C58 H58B 0.9800
C58 H58C 0.9800
C59 C61 1.502(8)
C59 C60 1.536(7)
C59 Si3 1.894(5)
C59 H59 1.0000
C60 H60A 0.9800
C60 H60B 0.9800
C60 H60C 0.9800
C61 H61A 0.9800
C61 H61B 0.9800
C61 H61C 0.9800
C62 C63 1.198(5)
C63 Si4 1.856(4)
C64 C65 1.526(8)
C64 C66 1.541(7)
C64 Si4 1.882(5)
C64 H64 1.0000
C65 H65A 0.9800
C65 H65B 0.9800
C65 H65C 0.9800
C66 H66A 0.9800
C66 H66B 0.9800
C66 H66C 0.9800
C67 C69 1.511(7)
C67 C68 1.530(7)
C67 Si4 1.900(5)
C67 H67 1.0000
C68 H68A 0.9800
C68 H68B 0.9800
C68 H68C 0.9800
C69 H69A 0.9800
C69 H69B 0.9800
C69 H69C 0.9800
C70 C72 1.534(8)
C70 C71 1.546(8)
C70 Si4 1.894(5)
C70 H70 1.0000
C71 H71A 0.9800
C71 H71B 0.9800
C71 H71C 0.9800
C72 H72A 0.9800
C72 H72B 0.9800
C72 H72C 0.9800
